data_4026166
loop_
_publ_author_name
'Yuka Nakamura'
'Shinya Tanaka'
'Ryuichi Serizawa'
'Naoya Morohashi'
'Tetsutaro Hattori'

_publ_section_title
;
 Synthesis of Mono- and 1,3-Diaminocalix[4]arenes via Ullmann-Type
 Amination and Amidation of 1,3-Bistriflate Esters of Calix[4]arenes
;
_journal_name_full 'Journal of Organic Chemistry'
_journal_page_first 2168
_journal_page_last 2179
_journal_paper_doi 10.1021/jo102566e
_journal_volume 76
_journal_year 2011
_chemical_formula_sum 'C42.5 H48 F6 O8.5 S6'
_chemical_formula_weight 1001.17
_chemical_name_systematic
;
 ?
;
_space_group_IT_number 14
_symmetry_cell_setting monoclinic
_symmetry_space_group_name_Hall '-P 2ybc'
_symmetry_space_group_name_H-M 'P 1 21/c 1'
_atom_sites_solution_hydrogens geom
_atom_sites_solution_primary direct
_atom_sites_solution_secondary difmap
_audit_creation_method SHELXL-97
_cell_angle_alpha 90.00
_cell_angle_beta 95.042(2)
_cell_angle_gamma 90.00
_cell_formula_units_Z 4
_cell_length_a 20.749(4)
_cell_length_b 20.042(4)
_cell_length_c 11.915(2)
_cell_measurement_reflns_used 6713
_cell_measurement_temperature 100(2)
_cell_measurement_theta_max 27.32
_cell_measurement_theta_min 2.26
_cell_volume 4935.7(16)
_computing_cell_refinement 'Bruker SMART'
_computing_data_collection 'Bruker APEXII'
_computing_data_reduction 'Bruker SAINT'
_computing_molecular_graphics 'Yadokari-XG 2009 (Wakita Nemoto et al., 2009)'
_computing_publication_material 'Yadokari-XG 2009 (Wakita,Nemoto et al., 2009)'
_computing_structure_refinement 'SHELXL-97 (Sheldrick, 1997)'
_computing_structure_solution 'Bruker SHELXTL'
_diffrn_ambient_temperature 100(2)
_diffrn_detector_area_resol_mean 8.333
_diffrn_measured_fraction_theta_full 0.980
_diffrn_measured_fraction_theta_max 0.980
_diffrn_measurement_device_type 'Bruker APEX-II CCD'
_diffrn_measurement_method 'phi and omega scans'
_diffrn_radiation_monochromator 'Bruker Helios multilayered confocal mirror'
_diffrn_radiation_source 'Bruker TXS fine-focus rotating anode'
_diffrn_radiation_type MoK\a
_diffrn_radiation_wavelength 0.71073
_diffrn_reflns_av_R_equivalents 0.0319
_diffrn_reflns_av_sigmaI/netI 0.0463
_diffrn_reflns_limit_h_max 26
_diffrn_reflns_limit_h_min -26
_diffrn_reflns_limit_k_max 26
_diffrn_reflns_limit_k_min -20
_diffrn_reflns_limit_l_max 13
_diffrn_reflns_limit_l_min -15
_diffrn_reflns_number 27403
_diffrn_reflns_theta_full 27.50
_diffrn_reflns_theta_max 27.50
_diffrn_reflns_theta_min 1.42
_exptl_absorpt_coefficient_mu 0.348
_exptl_absorpt_correction_T_max 0.7456
_exptl_absorpt_correction_T_min 0.6562
_exptl_absorpt_correction_type empirical
_exptl_crystal_colour colorless
_exptl_crystal_density_diffrn 1.347
_exptl_crystal_description prism
_exptl_crystal_F_000 2084
_exptl_crystal_size_max 0.15
_exptl_crystal_size_mid 0.15
_exptl_crystal_size_min 0.05
_refine_diff_density_max 1.026
_refine_diff_density_min -0.925
_refine_diff_density_rms 0.079
_refine_ls_extinction_method none
_refine_ls_goodness_of_fit_ref 1.016
_refine_ls_hydrogen_treatment mixed
_refine_ls_matrix_type full
_refine_ls_number_parameters 577
_refine_ls_number_reflns 11120
_refine_ls_number_restraints 0
_refine_ls_restrained_S_all 1.016
_refine_ls_R_factor_all 0.0984
_refine_ls_R_factor_gt 0.0690
_refine_ls_shift/su_max 0.001
_refine_ls_shift/su_mean 0.000
_refine_ls_structure_factor_coef Fsqd
_refine_ls_weighting_details 'calc w=1/[\s^2^(Fo^2^)+(0.0786P)^2^+10.9570P] where P=(Fo^2^+2Fc^2^)/3'
_refine_ls_weighting_scheme calc
_refine_ls_wR_factor_gt 0.1682
_refine_ls_wR_factor_ref 0.1902
_reflns_number_gt 7930
_reflns_number_total 11120
_reflns_threshold_expression >2sigma(I)
_cod_data_source_file jo102566e_si_002.cif
_cod_data_source_block 1,3-OTf-S
_cod_original_cell_volume 4935.6(15)
_cod_original_sg_symbol_H-M 'P 21/c'
_cod_original_formula_sum 'C42.50 H48 F6 O8.50 S6'
_cod_database_code 4026166

loop_
_symmetry_equiv_pos_as_xyz
'x, y, z'
'-x, y+1/2, -z+1/2'
'-x, -y, -z'
'x, -y-1/2, z-1/2'

loop_
_atom_site_label
_atom_site_type_symbol
_atom_site_fract_x
_atom_site_fract_y
_atom_site_fract_z
_atom_site_U_iso_or_equiv
_atom_site_adp_type
_atom_site_occupancy
_atom_site_symmetry_multiplicity
_atom_site_calc_flag
_atom_site_refinement_flags
_atom_site_disorder_assembly
_atom_site_disorder_group
S4 S 0.07277(4) 0.45310(4) 0.82151(7) 0.0292(2) Uani 1 1 d . A .
S2 S 0.42683(4) 0.54305(5) 0.89698(7) 0.0329(2) Uani 1 1 d . . .
S1 S 0.20589(5) 0.68999(5) 0.79741(8) 0.0350(2) Uani 1 1 d . A .
S3 S 0.29095(4) 0.30961(5) 0.95450(9) 0.0370(2) Uani 1 1 d . . .
O1 O 0.14160(11) 0.56236(12) 0.70819(19) 0.0299(5) Uani 1 1 d . . .
O4 O 0.21244(13) 0.41014(14) 0.8223(2) 0.0373(6) Uani 1 1 d . . .
H37 H 0.187(3) 0.432(3) 0.777(5) 0.069(17) Uiso 1 1 d . . .
C21 C 0.36062(15) 0.42755(18) 0.9412(3) 0.0267(7) Uani 1 1 d . . .
O3 O 0.35150(11) 0.41980(14) 0.82224(19) 0.0339(6) Uani 1 1 d . C .
C1 C 0.13434(15) 0.57549(16) 0.8236(3) 0.0247(7) Uani 1 1 d . A .
O2 O 0.29012(14) 0.57108(14) 0.7950(2) 0.0350(6) Uani 1 1 d . . .
H36 H 0.313(2) 0.545(2) 0.789(4) 0.041(15) Uiso 1 1 d . . .
C2 C 0.16303(15) 0.63148(16) 0.8745(3) 0.0264(7) Uani 1 1 d . . .
C12 C 0.37920(16) 0.61492(18) 0.9175(3) 0.0288(7) Uani 1 1 d . . .
C22 C 0.33290(15) 0.38180(17) 1.0094(3) 0.0282(7) Uani 1 1 d . . .
C27 C 0.17856(15) 0.37939(16) 0.8998(3) 0.0250(7) Uani 1 1 d . . .
C5 C 0.10647(15) 0.53584(17) 1.0020(3) 0.0278(7) Uani 1 1 d . A .
H2 H 0.0861 0.5034 1.0452 0.033 Uiso 1 1 calc R . .
C28 C 0.11378(15) 0.39344(16) 0.9120(3) 0.0249(7) Uani 1 1 d . . .
C3 C 0.16237(15) 0.63869(17) 0.9900(3) 0.0279(7) Uani 1 1 d . A .
H1 H 0.1804 0.6779 1.0248 0.034 Uiso 1 1 calc R . .
C15 C 0.30952(18) 0.73084(18) 0.9386(3) 0.0308(7) Uani 1 1 d . A .
H13 H 0.2851 0.7705 0.9454 0.037 Uiso 1 1 calc R . .
C4 C 0.13626(14) 0.59064(17) 1.0567(3) 0.0260(7) Uani 1 1 d . . .
C25 C 0.39586(16) 0.49393(19) 1.1012(3) 0.0311(7) Uani 1 1 d . . .
H24 H 0.4175 0.5324 1.1322 0.037 Uiso 1 1 calc R . .
C11 C 0.31776(16) 0.62049(17) 0.8598(3) 0.0283(7) Uani 1 1 d . A .
C32 C 0.20989(15) 0.33264(16) 0.9720(3) 0.0268(7) Uani 1 1 d . . .
C29 C 0.08113(17) 0.36056(18) 0.9927(3) 0.0296(7) Uani 1 1 d . . .
H25 H 0.0368 0.3705 0.9988 0.035 Uiso 1 1 calc R . .
C23 C 0.33843(17) 0.39303(19) 1.1246(3) 0.0339(8) Uani 1 1 d . . .
H23 H 0.3203 0.3614 1.1723 0.041 Uiso 1 1 calc R . .
C24 C 0.36946(17) 0.4488(2) 1.1732(3) 0.0347(8) Uani 1 1 d . B .
C30 C 0.11158(18) 0.31369(18) 1.0644(3) 0.0329(8) Uani 1 1 d . . .
C6 C 0.10565(15) 0.52721(16) 0.8861(3) 0.0251(7) Uani 1 1 d . . .
C14 C 0.37052(17) 0.72590(19) 0.9962(3) 0.0323(8) Uani 1 1 d . . .
C16 C 0.28342(16) 0.67919(17) 0.8713(3) 0.0287(7) Uani 1 1 d . . .
C26 C 0.39151(15) 0.48436(17) 0.9853(3) 0.0273(7) Uani 1 1 d . . .
C13 C 0.40458(17) 0.66709(19) 0.9839(3) 0.0318(8) Uani 1 1 d . . .
H12 H 0.4465 0.6624 1.0222 0.038 Uiso 1 1 calc R . .
C31 C 0.17663(17) 0.30110(17) 1.0524(3) 0.0304(7) Uani 1 1 d . . .
H26 H 0.1990 0.2697 1.1012 0.037 Uiso 1 1 calc R . .
C7 C 0.14163(16) 0.59854(19) 1.1851(3) 0.0332(8) Uani 1 1 d . A .
C17 C 0.4012(2) 0.7828(2) 1.0682(3) 0.0449(10) Uani 1 1 d . . .
C10 C 0.1239(2) 0.5341(2) 1.2437(3) 0.0433(9) Uani 1 1 d . . .
H9 H 0.0786 0.5229 1.2215 0.065 Uiso 1 1 calc R A .
H10 H 0.1300 0.5403 1.3255 0.065 Uiso 1 1 calc R . .
H11 H 0.1518 0.4978 1.2216 0.065 Uiso 1 1 calc R . .
C9 C 0.09610(19) 0.6546(2) 1.2158(4) 0.0460(10) Uani 1 1 d . . .
H6 H 0.0513 0.6423 1.1917 0.069 Uiso 1 1 calc R A .
H7 H 0.1072 0.6959 1.1779 0.069 Uiso 1 1 calc R . .
H8 H 0.1007 0.6615 1.2976 0.069 Uiso 1 1 calc R . .
C20 C 0.3548(2) 0.8419(2) 1.0764(4) 0.0559(12) Uani 1 1 d . . .
H20 H 0.3163 0.8271 1.1116 0.084 Uiso 1 1 calc R . .
H21 H 0.3419 0.8590 1.0006 0.084 Uiso 1 1 calc R . .
H22 H 0.3766 0.8773 1.1220 0.084 Uiso 1 1 calc R . .
C8 C 0.21140(18) 0.6169(2) 1.2260(3) 0.0443(10) Uani 1 1 d . . .
H3 H 0.2160 0.6185 1.3085 0.067 Uiso 1 1 calc R A .
H4 H 0.2219 0.6607 1.1958 0.067 Uiso 1 1 calc R . .
H5 H 0.2409 0.5833 1.1998 0.067 Uiso 1 1 calc R . .
C33 C 0.0762(2) 0.2772(2) 1.1545(4) 0.0518(11) Uani 1 1 d . . .
C36 C 0.0856(3) 0.2015(3) 1.1402(5) 0.0685(15) Uani 1 1 d . . .
H33 H 0.1311 0.1901 1.1594 0.103 Uiso 1 1 calc R . .
H34 H 0.0730 0.1889 1.0619 0.103 Uiso 1 1 calc R . .
H35 H 0.0586 0.1774 1.1902 0.103 Uiso 1 1 calc R . .
C18 C 0.4203(3) 0.7574(3) 1.1875(4) 0.0664(15) Uani 1 1 d . . .
H14 H 0.4521 0.7214 1.1846 0.100 Uiso 1 1 calc R . .
H15 H 0.3818 0.7406 1.2205 0.100 Uiso 1 1 calc R . .
H16 H 0.4393 0.7941 1.2338 0.100 Uiso 1 1 calc R . .
C19 C 0.4600(3) 0.8074(3) 1.0114(5) 0.082(2) Uani 1 1 d . . .
H17 H 0.4805 0.8443 1.0552 0.123 Uiso 1 1 calc R . .
H18 H 0.4462 0.8229 0.9350 0.123 Uiso 1 1 calc R . .
H19 H 0.4911 0.7708 1.0076 0.123 Uiso 1 1 calc R . .
C34 C 0.1060(3) 0.2973(3) 1.2707(4) 0.0851(19) Uani 1 1 d . . .
H27 H 0.0997 0.3453 1.2816 0.128 Uiso 1 1 calc R . .
H28 H 0.1524 0.2873 1.2770 0.128 Uiso 1 1 calc R . .
H29 H 0.0851 0.2724 1.3283 0.128 Uiso 1 1 calc R . .
C35 C 0.0042(3) 0.2930(3) 1.1445(5) 0.0791(18) Uani 1 1 d . . .
H30 H -0.0168 0.2678 1.2016 0.119 Uiso 1 1 calc R . .
H31 H -0.0149 0.2804 1.0693 0.119 Uiso 1 1 calc R . .
H32 H -0.0020 0.3409 1.1561 0.119 Uiso 1 1 calc R . .
S6B S 0.11636(8) 0.60787(9) 0.60607(14) 0.0286(4) Uiso 0.50 1 d P A 2
S6A S 0.07804(9) 0.56117(10) 0.62084(16) 0.0354(4) Uiso 0.50 1 d P A 1
O7A O 0.0909(3) 0.5122(3) 0.5359(6) 0.0499(17) Uiso 0.50 1 d P A 1
C39 C 0.3777(2) 0.4581(2) 1.3011(3) 0.0435(10) Uani 1 1 d . . .
O8A O 0.0181(3) 0.5657(3) 0.6724(5) 0.0398(14) Uiso 0.50 1 d P A 1
O7B O 0.1615(3) 0.6060(3) 0.5231(5) 0.0407(12) Uiso 0.50 1 d P A 2
C40A C 0.4290(4) 0.4188(4) 1.3488(7) 0.0379(17) Uiso 0.50 1 d P B 2
H41A H 0.4367 0.4290 1.4293 0.057 Uiso 0.50 1 calc PR B 2
H42A H 0.4682 0.4286 1.3114 0.057 Uiso 0.50 1 calc PR B 2
H43A H 0.4180 0.3715 1.3390 0.057 Uiso 0.50 1 calc PR B 2
C41A C 0.3114(4) 0.4473(4) 1.3544(7) 0.0404(17) Uiso 0.50 1 d P B 2
H44A H 0.3170 0.4578 1.4351 0.061 Uiso 0.50 1 calc PR B 2
H45A H 0.2977 0.4008 1.3442 0.061 Uiso 0.50 1 calc PR B 2
H46A H 0.2784 0.4768 1.3172 0.061 Uiso 0.50 1 calc PR B 2
C38B C 0.0475(3) 0.5542(4) 0.5518(6) 0.0317(15) Uiso 0.50 1 d P A 2
C38A C 0.0888(4) 0.6421(4) 0.5519(7) 0.0463(19) Uiso 0.50 1 d P A 1
F4B F 0.0206(2) 0.5825(2) 0.4607(4) 0.0462(11) Uiso 0.50 1 d P A 2
F4A F 0.0432(3) 0.6438(3) 0.4649(5) 0.0650(15) Uiso 0.50 1 d P A 1
F5B F 0.0070(2) 0.5513(3) 0.6315(5) 0.0424(12) Uiso 0.50 1 d P A 2
F5A F 0.1460(3) 0.6457(3) 0.5158(4) 0.0547(13) Uiso 0.50 1 d P A 1
F6A F 0.0793(3) 0.6892(3) 0.6239(5) 0.0569(17) Uiso 0.50 1 d P A 1
F6B F 0.0671(3) 0.4952(3) 0.5332(4) 0.0451(12) Uiso 0.50 1 d P A 2
C42A C 0.3913(4) 0.5371(4) 1.3322(6) 0.0365(16) Uiso 0.50 1 d P B 2
H47A H 0.3564 0.5645 1.2956 0.055 Uiso 0.50 1 calc PR B 2
H48A H 0.4327 0.5508 1.3054 0.055 Uiso 0.50 1 calc PR B 2
H49A H 0.3930 0.5432 1.4140 0.055 Uiso 0.50 1 calc PR B 2
C41B C 0.3653(5) 0.3881(5) 1.3638(8) 0.053(2) Uiso 0.50 1 d P B 1
H44B H 0.3754 0.3934 1.4452 0.080 Uiso 0.50 1 calc PR B 1
H45B H 0.3931 0.3535 1.3358 0.080 Uiso 0.50 1 calc PR B 1
H46B H 0.3198 0.3751 1.3484 0.080 Uiso 0.50 1 calc PR B 1
O9 O 0.1820(5) 0.4200(5) 0.6089(9) 0.110(3) Uiso 0.50 1 d P . .
C42B C 0.3419(5) 0.5076(5) 1.3364(9) 0.063(3) Uiso 0.50 1 d P B 1
H47B H 0.3476 0.5100 1.4188 0.095 Uiso 0.50 1 calc PR B 1
H48B H 0.2963 0.4994 1.3119 0.095 Uiso 0.50 1 calc PR B 1
H49B H 0.3556 0.5498 1.3044 0.095 Uiso 0.50 1 calc PR B 1
C40B C 0.4529(4) 0.4647(5) 1.3410(8) 0.052(2) Uiso 0.50 1 d P B 1
H42B H 0.4694 0.5068 1.3129 0.078 Uiso 0.50 1 calc PR B 1
H43B H 0.4764 0.4273 1.3110 0.078 Uiso 0.50 1 calc PR B 1
H41B H 0.4589 0.4642 1.4235 0.078 Uiso 0.50 1 calc PR B 1
C42 C 0.2309(10) 0.4535(10) 0.5599(17) 0.144(7) Uiso 0.50 1 d P . .
H38 H 0.2325 0.4999 0.5857 0.216 Uiso 0.50 1 calc PR . .
H39 H 0.2222 0.4524 0.4777 0.216 Uiso 0.50 1 calc PR . .
H40 H 0.2724 0.4318 0.5816 0.216 Uiso 0.50 1 calc PR . .
O8B O 0.0895(3) 0.6675(4) 0.6422(6) 0.0451(17) Uiso 0.50 1 d P A 2
S5 S 0.40803(5) 0.40185(6) 0.74883(9) 0.0465(3) Uani 1 1 d . . .
O6 O 0.46747(12) 0.39628(15) 0.8149(3) 0.0461(7) Uani 1 1 d . C .
O5 O 0.40080(16) 0.4413(2) 0.6503(3) 0.0735(12) Uani 1 1 d . C 1
F1A F 0.3164(2) 0.3290(3) 0.6531(4) 0.0446(11) Uiso 0.50 1 d P C 1
F2A F 0.3887(2) 0.2800(3) 0.7650(5) 0.0434(11) Uiso 0.50 1 d P C 1
F3A F 0.4105(3) 0.3120(3) 0.6008(5) 0.0545(13) Uiso 0.50 1 d P C 1
C37A C 0.3760(4) 0.3283(5) 0.6836(8) 0.0395(19) Uiso 0.50 1 d P C 1
F3B F 0.4272(3) 0.2861(3) 0.6476(5) 0.0656(15) Uiso 0.50 1 d P C 2
F1B F 0.3289(3) 0.2995(3) 0.6890(5) 0.0600(14) Uiso 0.50 1 d P C 2
C37B C 0.3876(4) 0.3080(5) 0.7215(8) 0.0362(17) Uiso 0.50 1 d P C 2
F2B F 0.4023(3) 0.2711(3) 0.8199(5) 0.0574(14) Uiso 0.50 1 d P C 2

loop_
_atom_site_aniso_label
_atom_site_aniso_U_11
_atom_site_aniso_U_22
_atom_site_aniso_U_33
_atom_site_aniso_U_23
_atom_site_aniso_U_13
_atom_site_aniso_U_12
S4 0.0286(4) 0.0297(4) 0.0274(4) 0.0007(3) -0.0089(3) -0.0050(3)
S2 0.0274(4) 0.0420(5) 0.0306(4) 0.0022(4) 0.0093(3) -0.0013(4)
S1 0.0381(5) 0.0295(5) 0.0359(5) 0.0120(4) -0.0055(4) -0.0036(4)
S3 0.0298(4) 0.0292(5) 0.0517(6) -0.0070(4) 0.0028(4) 0.0029(4)
O1 0.0338(13) 0.0315(13) 0.0238(12) 0.0021(9) -0.0003(10) -0.0019(10)
O4 0.0360(14) 0.0385(15) 0.0389(15) 0.0093(12) 0.0123(12) -0.0068(12)
C21 0.0206(14) 0.0371(19) 0.0222(16) -0.0035(13) 0.0002(12) 0.0056(13)
O3 0.0254(12) 0.0537(16) 0.0230(12) -0.0088(11) 0.0046(9) -0.0056(11)
C1 0.0228(15) 0.0273(16) 0.0228(15) -0.0009(12) -0.0052(12) 0.0035(13)
O2 0.0376(15) 0.0294(14) 0.0369(15) -0.0015(11) -0.0036(11) -0.0055(12)
C2 0.0231(15) 0.0260(17) 0.0291(17) 0.0054(13) -0.0046(13) 0.0013(13)
C12 0.0264(16) 0.0362(19) 0.0246(16) 0.0035(13) 0.0070(13) -0.0061(14)
C22 0.0225(15) 0.0299(18) 0.0315(17) -0.0004(14) -0.0012(13) 0.0033(13)
C27 0.0275(16) 0.0255(16) 0.0221(15) -0.0014(12) 0.0024(12) -0.0072(13)
C5 0.0212(15) 0.0336(18) 0.0281(17) 0.0006(13) -0.0007(13) -0.0014(13)
C28 0.0268(16) 0.0250(16) 0.0220(15) 0.0001(12) -0.0033(12) -0.0034(13)
C3 0.0237(15) 0.0263(17) 0.0322(18) -0.0016(13) -0.0069(13) 0.0011(13)
C15 0.0400(19) 0.0283(18) 0.0257(17) 0.0030(13) 0.0122(14) -0.0079(15)
C4 0.0182(14) 0.0321(18) 0.0266(16) -0.0030(13) -0.0036(12) 0.0037(13)
C25 0.0270(16) 0.040(2) 0.0261(17) -0.0040(14) 0.0001(13) -0.0012(15)
C11 0.0291(16) 0.0308(18) 0.0249(16) 0.0028(13) 0.0017(13) -0.0095(14)
C32 0.0260(16) 0.0246(16) 0.0293(17) -0.0044(13) 0.0006(13) -0.0022(13)
C29 0.0288(16) 0.0331(18) 0.0274(17) -0.0015(14) 0.0061(13) -0.0031(14)
C23 0.0307(17) 0.040(2) 0.0308(18) 0.0074(15) 0.0006(14) 0.0010(15)
C24 0.0300(17) 0.050(2) 0.0234(17) 0.0009(15) 0.0007(14) -0.0002(16)
C30 0.0411(19) 0.036(2) 0.0227(16) 0.0019(14) 0.0088(14) -0.0026(16)
C6 0.0214(15) 0.0260(16) 0.0263(16) -0.0008(13) -0.0065(12) 0.0026(12)
C14 0.0356(18) 0.040(2) 0.0227(17) -0.0049(14) 0.0112(14) -0.0145(16)
C16 0.0301(17) 0.0303(18) 0.0256(16) 0.0066(13) 0.0030(13) -0.0090(14)
C26 0.0204(15) 0.0354(19) 0.0264(16) 0.0003(14) 0.0031(12) 0.0035(13)
C13 0.0282(17) 0.047(2) 0.0211(16) 0.0005(14) 0.0049(13) -0.0112(15)
C31 0.0389(19) 0.0276(18) 0.0238(16) 0.0015(13) -0.0025(14) 0.0014(14)
C7 0.0279(17) 0.044(2) 0.0269(17) -0.0058(15) -0.0005(14) -0.0020(15)
C17 0.046(2) 0.053(3) 0.037(2) -0.0199(18) 0.0115(17) -0.0149(19)
C10 0.052(2) 0.056(3) 0.0224(18) -0.0015(16) 0.0028(16) -0.004(2)
C9 0.039(2) 0.056(3) 0.044(2) -0.0185(19) 0.0053(17) -0.0011(19)
C20 0.077(3) 0.047(3) 0.045(2) -0.018(2) 0.012(2) -0.014(2)
C8 0.0320(19) 0.068(3) 0.032(2) -0.0045(19) -0.0031(15) -0.0034(19)
C33 0.061(3) 0.063(3) 0.035(2) 0.017(2) 0.018(2) 0.001(2)
C36 0.077(4) 0.060(3) 0.071(3) 0.032(3) 0.023(3) -0.008(3)
C18 0.067(3) 0.092(4) 0.039(2) -0.030(3) -0.006(2) 0.016(3)
C19 0.076(4) 0.088(4) 0.089(4) -0.051(3) 0.039(3) -0.053(3)
C34 0.121(5) 0.107(5) 0.030(2) 0.017(3) 0.023(3) -0.006(4)
C35 0.064(3) 0.090(4) 0.090(4) 0.044(3) 0.048(3) 0.006(3)
C39 0.043(2) 0.065(3) 0.0218(17) -0.0015(17) 0.0010(15) -0.009(2)
S5 0.0324(5) 0.0713(8) 0.0373(5) -0.0227(5) 0.0121(4) -0.0113(5)
O6 0.0261(13) 0.0548(18) 0.0589(18) -0.0113(14) 0.0115(12) 0.0003(12)
O5 0.0522(19) 0.141(4) 0.0294(16) -0.0054(19) 0.0132(14) -0.015(2)

loop_
_atom_type_symbol
_atom_type_description
_atom_type_scat_dispersion_real
_atom_type_scat_dispersion_imag
_atom_type_scat_source
C C 0.0033 0.0016 'International Tables Vol C Tables 4.2.6.8 and 6.1.1.4'
H H 0.0000 0.0000 'International Tables Vol C Tables 4.2.6.8 and 6.1.1.4'
O O 0.0106 0.0060 'International Tables Vol C Tables 4.2.6.8 and 6.1.1.4'
F F 0.0171 0.0103 'International Tables Vol C Tables 4.2.6.8 and 6.1.1.4'
S S 0.1246 0.1234 'International Tables Vol C Tables 4.2.6.8 and 6.1.1.4'

loop_
_geom_angle_atom_site_label_1
_geom_angle_atom_site_label_2
_geom_angle_atom_site_label_3
_geom_angle
C28 S4 C6 98.88(14)
C12 S2 C26 101.07(15)
C2 S1 C16 97.81(15)
C32 S3 C22 100.55(15)
C1 O1 S6B 125.8(2)
C1 O1 S6A 118.6(2)
S6B O1 S6A 46.30(11)
C27 O4 H37 110(4)
C26 C21 C22 121.6(3)
C26 C21 O3 118.9(3)
C22 C21 O3 119.2(3)
C21 O3 S5 122.8(2)
C6 C1 C2 121.2(3)
C6 C1 O1 118.5(3)
C2 C1 O1 119.7(3)
C11 O2 H36 111(4)
C3 C2 C1 118.6(3)
C3 C2 S1 119.6(3)
C1 C2 S1 121.6(3)
C13 C12 C11 120.3(3)
C13 C12 S2 120.1(3)
C11 C12 S2 119.4(3)
C23 C22 C21 118.2(3)
C23 C22 S3 119.4(3)
C21 C22 S3 122.5(3)
O4 C27 C32 118.9(3)
O4 C27 C28 122.8(3)
C32 C27 C28 118.3(3)
C6 C5 C4 121.9(3)
C6 C5 H2 119.0
C4 C5 H2 119.0
C29 C28 C27 120.6(3)
C29 C28 S4 120.1(3)
C27 C28 S4 119.2(2)
C2 C3 C4 122.3(3)
C2 C3 H1 118.8
C4 C3 H1 118.8
C14 C15 C16 121.6(3)
C14 C15 H13 119.2
C16 C15 H13 119.2
C3 C4 C5 117.3(3)
C3 C4 C7 120.1(3)
C5 C4 C7 122.6(3)
C26 C25 C24 121.9(3)
C26 C25 H24 119.1
C24 C25 H24 119.1
O2 C11 C16 118.8(3)
O2 C11 C12 123.0(3)
C16 C11 C12 118.2(3)
C31 C32 C27 120.1(3)
C31 C32 S3 119.9(3)
C27 C32 S3 119.9(3)
C30 C29 C28 121.7(3)
C30 C29 H25 119.2
C28 C29 H25 119.2
C22 C23 C24 122.5(3)
C22 C23 H23 118.7
C24 C23 H23 118.7
C23 C24 C25 117.3(3)
C23 C24 C39 121.3(3)
C25 C24 C39 121.3(3)
C29 C30 C31 116.9(3)
C29 C30 C33 122.3(3)
C31 C30 C33 120.8(3)
C1 C6 C5 118.6(3)
C1 C6 S4 121.1(2)
C5 C6 S4 120.3(3)
C13 C14 C15 117.3(3)
C13 C14 C17 120.1(3)
C15 C14 C17 122.6(4)
C11 C16 C15 120.7(3)
C11 C16 S1 120.3(3)
C15 C16 S1 119.0(3)
C21 C26 C25 118.5(3)
C21 C26 S2 121.3(3)
C25 C26 S2 120.2(3)
C14 C13 C12 121.9(3)
C14 C13 H12 119.0
C12 C13 H12 119.0
C32 C31 C30 122.4(3)
C32 C31 H26 118.8
C30 C31 H26 118.8
C10 C7 C8 108.4(3)
C10 C7 C9 109.4(3)
C8 C7 C9 109.5(3)
C10 C7 C4 111.7(3)
C8 C7 C4 109.0(3)
C9 C7 C4 108.8(3)
C19 C17 C18 111.5(4)
C19 C17 C14 107.5(3)
C18 C17 C14 109.5(4)
C19 C17 C20 108.0(4)
C18 C17 C20 108.1(3)
C14 C17 C20 112.2(3)
C7 C10 H9 109.5
C7 C10 H10 109.5
H9 C10 H10 109.5
C7 C10 H11 109.5
H9 C10 H11 109.5
H10 C10 H11 109.5
C7 C9 H6 109.5
C7 C9 H7 109.5
H6 C9 H7 109.5
C7 C9 H8 109.5
H6 C9 H8 109.5
H7 C9 H8 109.5
C17 C20 H20 109.5
C17 C20 H21 109.5
H20 C20 H21 109.5
C17 C20 H22 109.5
H20 C20 H22 109.5
H21 C20 H22 109.5
C7 C8 H3 109.5
C7 C8 H4 109.5
H3 C8 H4 109.5
C7 C8 H5 109.5
H3 C8 H5 109.5
H4 C8 H5 109.5
C35 C33 C34 109.5(5)
C35 C33 C30 111.8(4)
C34 C33 C30 109.2(4)
C35 C33 C36 109.2(5)
C34 C33 C36 108.5(4)
C30 C33 C36 108.6(4)
C33 C36 H33 109.5
C33 C36 H34 109.5
H33 C36 H34 109.5
C33 C36 H35 109.5
H33 C36 H35 109.5
H34 C36 H35 109.5
C17 C18 H14 109.5
C17 C18 H15 109.5
H14 C18 H15 109.5
C17 C18 H16 109.5
H14 C18 H16 109.5
H15 C18 H16 109.5
C17 C19 H17 109.5
C17 C19 H18 109.5
H17 C19 H18 109.5
C17 C19 H19 109.5
H17 C19 H19 109.5
H18 C19 H19 109.5
C33 C34 H27 109.5
C33 C34 H28 109.5
H27 C34 H28 109.5
C33 C34 H29 109.5
H27 C34 H29 109.5
H28 C34 H29 109.5
C33 C35 H30 109.5
C33 C35 H31 109.5
H30 C35 H31 109.5
C33 C35 H32 109.5
H30 C35 H32 109.5
H31 C35 H32 109.5
O8B S6B O7B 122.7(4)
O8B S6B O1 111.8(3)
O7B S6B O1 109.1(3)
O8B S6B C38B 106.6(4)
O7B S6B C38B 106.0(3)
O1 S6B C38B 97.3(3)
O8A S6A O7A 124.1(4)
O8A S6A O1 114.4(3)
O7A S6A O1 105.7(3)
O8A S6A C38A 106.2(4)
O7A S6A C38A 104.3(4)
O1 S6A C38A 98.7(3)
C42B C39 C40A 135.6(6)
C42B C39 C24 113.0(6)
C40A C39 C24 110.5(5)
C42B C39 C41A 56.3(6)
C40A C39 C41A 114.6(5)
C24 C39 C41A 111.1(4)
C42B C39 C40B 113.7(6)
C40A C39 C40B 40.4(4)
C24 C39 C40B 109.1(4)
C41A C39 C40B 139.0(5)
C42B C39 C41B 112.6(6)
C40A C39 C41B 58.2(5)
C24 C39 C41B 110.2(5)
C41A C39 C41B 61.1(5)
C40B C39 C41B 97.2(5)
C42B C39 C42A 45.6(5)
C40A C39 C42A 109.8(5)
C24 C39 C42A 110.1(4)
C41A C39 C42A 100.3(5)
C40B C39 C42A 73.0(5)
C41B C39 C42A 139.5(5)
C39 C40A H41A 109.5
C39 C40A H42A 109.5
H41A C40A H42A 109.5
C39 C40A H43A 109.5
H41A C40A H43A 109.5
H42A C40A H43A 109.5
C39 C41A H44A 109.5
C39 C41A H45A 109.5
H44A C41A H45A 109.5
C39 C41A H46A 109.5
H44A C41A H46A 109.5
H45A C41A H46A 109.5
F6B C38B F4B 112.3(6)
F6B C38B F5B 108.4(6)
F4B C38B F5B 111.2(6)
F6B C38B S6B 110.5(5)
F4B C38B S6B 107.3(5)
F5B C38B S6B 107.0(5)
F5A C38A F6A 112.0(7)
F5A C38A F4A 110.2(7)
F6A C38A F4A 110.7(7)
F5A C38A S6A 110.3(6)
F6A C38A S6A 108.3(6)
F4A C38A S6A 105.1(6)
C39 C42A H47A 109.5
C39 C42A H48A 109.5
H47A C42A H48A 109.5
C39 C42A H49A 109.5
H47A C42A H49A 109.5
H48A C42A H49A 109.5
C39 C41B H44B 109.5
C39 C41B H45B 109.5
C39 C41B H46B 109.5
C39 C42B H47B 109.5
C39 C42B H48B 109.5
C39 C42B H49B 109.5
C39 C40B H42B 109.5
C39 C40B H43B 109.5
C39 C40B H41B 109.5
O9 C42 H38 109.5
O9 C42 H39 109.5
H38 C42 H39 109.5
O9 C42 H40 109.5
H38 C42 H40 109.5
H39 C42 H40 109.5
O6 S5 O5 122.2(2)
O6 S5 O3 111.59(15)
O5 S5 O3 107.79(19)
O6 S5 C37A 117.2(3)
O5 S5 C37A 95.4(4)
O3 S5 C37A 99.5(3)
O6 S5 C37B 100.6(3)
O5 S5 C37B 113.3(4)
O3 S5 C37B 98.8(3)
C37A S5 C37B 19.0(3)
F1A C37A F3A 112.0(8)
F1A C37A F2A 109.5(7)
F3A C37A F2A 105.7(7)
F1A C37A S5 116.0(6)
F3A C37A S5 109.2(6)
F2A C37A S5 103.6(6)
F1B C37B F3B 112.9(7)
F1B C37B F2B 108.7(8)
F3B C37B F2B 106.2(8)
F1B C37B S5 111.9(7)
F3B C37B S5 106.9(6)
F2B C37B S5 109.9(5)

loop_
_geom_bond_atom_site_label_1
_geom_bond_atom_site_label_2
_geom_bond_distance
S4 C28 1.776(3)
S4 C6 1.781(3)
S2 C12 1.776(4)
S2 C26 1.778(4)
S1 C2 1.775(3)
S1 C16 1.778(3)
S3 C32 1.774(3)
S3 C22 1.783(4)
O1 C1 1.421(4)
O1 S6B 1.573(3)
O1 S6A 1.607(3)
O4 C27 1.357(4)
O4 H37 0.83(5)
C21 C26 1.387(5)
C21 C22 1.384(5)
C21 O3 1.422(4)
O3 S5 1.565(2)
C1 C6 1.387(5)
C1 C2 1.385(5)
O2 C11 1.352(4)
O2 H36 0.71(5)
C2 C3 1.385(5)
C12 C13 1.387(5)
C12 C11 1.398(5)
C22 C23 1.386(5)
C27 C32 1.394(5)
C27 C28 1.393(5)
C5 C6 1.391(5)
C5 C4 1.393(5)
C5 H2 0.9500
C28 C29 1.390(5)
C3 C4 1.389(5)
C3 H1 0.9500
C15 C14 1.389(5)
C15 C16 1.390(5)
C15 H13 0.9500
C4 C7 1.532(5)
C25 C26 1.389(5)
C25 C24 1.392(5)
C25 H24 0.9500
C11 C16 1.389(5)
C32 C31 1.382(5)
C29 C30 1.384(5)
C29 H25 0.9500
C23 C24 1.390(5)
C23 H23 0.9500
C24 C39 1.530(5)
C30 C31 1.393(5)
C30 C33 1.538(5)
C14 C13 1.389(5)
C14 C17 1.532(5)
C13 H12 0.9500
C31 H26 0.9500
C7 C10 1.528(6)
C7 C8 1.531(5)
C7 C9 1.533(5)
C17 C19 1.529(6)
C17 C18 1.528(6)
C17 C20 1.534(7)
C10 H9 0.9800
C10 H10 0.9800
C10 H11 0.9800
C9 H6 0.9800
C9 H7 0.9800
C9 H8 0.9800
C20 H20 0.9800
C20 H21 0.9800
C20 H22 0.9800
C8 H3 0.9800
C8 H4 0.9800
C8 H5 0.9800
C33 C35 1.522(7)
C33 C34 1.520(7)
C33 C36 1.540(7)
C36 H33 0.9800
C36 H34 0.9800
C36 H35 0.9800
C18 H14 0.9800
C18 H15 0.9800
C18 H16 0.9800
C19 H17 0.9800
C19 H18 0.9800
C19 H19 0.9800
C34 H27 0.9800
C34 H28 0.9800
C34 H29 0.9800
C35 H30 0.9800
C35 H31 0.9800
C35 H32 0.9800
S6B O8B 1.403(7)
S6B O7B 1.421(6)
S6B C38B 1.859(7)
S6A O8A 1.437(6)
S6A O7A 1.451(7)
S6A C38A 1.841(9)
C39 C42B 1.328(11)
C39 C40A 1.404(9)
C39 C41A 1.580(9)
C39 C40B 1.596(10)
C39 C41B 1.621(10)
C39 C42A 1.646(9)
C40A H41A 0.9800
C40A H42A 0.9800
C40A H43A 0.9800
C41A H44A 0.9800
C41A H45A 0.9800
C41A H46A 0.9800
C38B F6B 1.276(9)
C38B F4B 1.306(8)
C38B F5B 1.324(9)
C38A F5A 1.298(10)
C38A F6A 1.302(11)
C38A F4A 1.342(10)
C42A H47A 0.9800
C42A H48A 0.9800
C42A H49A 0.9800
C41B H44B 0.9800
C41B H45B 0.9800
C41B H46B 0.9800
O9 C42 1.39(2)
C42B H47B 0.9800
C42B H48B 0.9800
C42B H49B 0.9800
C40B H42B 0.9800
C40B H43B 0.9800
C40B H41B 0.9800
C42 H38 0.9800
C42 H39 0.9800
C42 H40 0.9800
S5 O6 1.408(3)
S5 O5 1.412(4)
S5 C37A 1.769(9)
S5 C37B 1.950(10)
F1A C37A 1.256(10)
F2A C37A 1.378(10)
F3A C37A 1.311(10)
F3B C37B 1.329(10)
F1B C37B 1.257(10)
C37B F2B 1.397(12)
